data_7126791
loop_
_publ_author_name
'Howard-Smith, Kyle J'
'Craze, Alexander R.'
'Zenno, Hikaru'
'Yagyu, Junya'
'Hayami, Shinya'
'Li, Feng'

_publ_section_title
;
 A large dinuclear Fe(ii) triple helicate demonstrating a two-step spin
 crossover.
;
_journal_issue 62
_journal_name_full 'Chemical communications (Cambridge, England)'
_journal_page_first 8838
_journal_page_last 8841
_journal_paper_doi 10.1039/d0cc03708g
_journal_volume 56
_journal_year 2020
_chemical_formula_moiety 'C96.27 H66.18 Fe2 N12 O6 S6, 4(B F4), 2.5(C2 H3 N), 0.5(C2 N), 0.25(O)'
_chemical_formula_sum 'C102.22 H75.65 B4 F16 Fe2 N15 O6.25 S6'
_chemical_formula_weight 2265.38
_space_group_crystal_system orthorhombic
_space_group_IT_number 33
_space_group_name_Hall 'P 2c -2n'
_space_group_name_H-M_alt 'P n a 21'
_atom_sites_solution_hydrogens geom
_audit_creation_date 2020-03-24
_audit_creation_method
;
Olex2 1.2
(compiled 2018.05.29 svn.r3508 for OlexSys, GUI svn.r5506)
;
_audit_update_record
;
2020-04-16 deposited with the CCDC.	2020-06-29 downloaded from the CCDC.
;
_cell_angle_alpha 90
_cell_angle_beta 90
_cell_angle_gamma 90
_cell_formula_units_Z 4
_cell_length_a 19.690(4)
_cell_length_b 27.779(6)
_cell_length_c 19.967(4)
_cell_measurement_reflns_used 7422
_cell_measurement_temperature 150
_cell_measurement_theta_max 20.00
_cell_measurement_theta_min 2.27
_cell_volume 10921(4)
_computing_cell_refinement XDS
_computing_data_collection XDS
_computing_data_reduction XDS
_computing_molecular_graphics 'Olex2 (Dolomanov et al., 2009)'
_computing_publication_material 'Olex2 (Dolomanov et al., 2009)'
_computing_structure_refinement 'ShelXL (Sheldrick, 2015)'
_computing_structure_solution 'ShelXT (Sheldrick, 2015)'
_diffrn_ambient_temperature 150
_diffrn_measured_fraction_theta_full 1.000
_diffrn_measured_fraction_theta_max 0.999
_diffrn_measurement_device_type 'MX1 beamline Australian Synchrotron'
_diffrn_measurement_method '\w scans'
_diffrn_radiation_monochromator graphite
_diffrn_radiation_type MoK\a
_diffrn_radiation_wavelength 0.71073
_diffrn_reflns_av_R_equivalents 0.0646
_diffrn_reflns_av_unetI/netI 0.0350
_diffrn_reflns_Laue_measured_fraction_full 1.000
_diffrn_reflns_Laue_measured_fraction_max 0.999
_diffrn_reflns_limit_h_max 26
_diffrn_reflns_limit_h_min -26
_diffrn_reflns_limit_k_max 37
_diffrn_reflns_limit_k_min -37
_diffrn_reflns_limit_l_max 26
_diffrn_reflns_limit_l_min -26
_diffrn_reflns_number 170538
_diffrn_reflns_point_group_measured_fraction_full 1.000
_diffrn_reflns_point_group_measured_fraction_max 0.999
_diffrn_reflns_theta_full 25.242
_diffrn_reflns_theta_max 28.281
_diffrn_reflns_theta_min 1.256
_diffrn_source 'silicon double crystal monochromated radiation'
_diffrn_standards_number 0
_exptl_absorpt_coefficient_mu 0.467
_exptl_absorpt_correction_type none
_exptl_crystal_colour red
_exptl_crystal_colour_primary red
_exptl_crystal_density_diffrn 1.377
_exptl_crystal_description prism
_exptl_crystal_F_000 4616
_exptl_crystal_preparation
'To a stirring suspension of 0.35 mmol of L, an excess of Fe(II)BF4.6H2O (0.23 mmol) in 10 mL of acetonitrile was added dropwise at room temperature. The reaction mixture was then stirred and heated to reflux for 3 hours.,Magnetic properties'
_exptl_crystal_recrystallization_method 'Diethyl ether vapour diffusion.'
_exptl_crystal_size_max 0.02
_exptl_crystal_size_mid 0.01
_exptl_crystal_size_min 0.005
_refine_diff_density_max 0.886
_refine_diff_density_min -0.719
_refine_diff_density_rms 0.082
_refine_ls_abs_structure_details
;
 Refined as an inversion twin.
;
_refine_ls_abs_structure_Flack 0.53(3)
_refine_ls_extinction_method none
_refine_ls_goodness_of_fit_ref 1.048
_refine_ls_hydrogen_treatment constr
_refine_ls_matrix_type full
_refine_ls_number_parameters 1576
_refine_ls_number_reflns 27015
_refine_ls_number_restraints 377
_refine_ls_restrained_S_all 1.049
_refine_ls_R_factor_all 0.0693
_refine_ls_R_factor_gt 0.0571
_refine_ls_shift/su_max 0.010
_refine_ls_shift/su_mean 0.001
_refine_ls_structure_factor_coef Fsqd
_refine_ls_weighting_details 'w=1/[\s^2^(Fo^2^)+(0.1245P)^2^+2.3933P] where P=(Fo^2^+2Fc^2^)/3'
_refine_ls_weighting_scheme calc
_refine_ls_wR_factor_gt 0.1733
_refine_ls_wR_factor_ref 0.1901
_reflns_Friedel_coverage 0.945
_reflns_Friedel_fraction_full 1.000
_reflns_Friedel_fraction_max 0.999
_reflns_number_gt 21543
_reflns_number_total 27015
_reflns_threshold_expression 'I > 2\s(I)'
_cod_data_source_file d0cc03708g2.cif
_cod_data_source_block fl665_150k_a
_cod_depositor_comments 'Adding full bibliography for 7126790--7126793.cif.'
_cod_database_code 7126791
_shelx_shelxl_version_number 2014/7
_shelx_space_group_comment
;
The symmetry employed for this shelxl refinement is uniquely defined
by the following loop, which should always be used as a source of
symmetry information in preference to the above space-group names.
They are only intended as comments.
;
_shelx_estimated_absorpt_t_max 0.998
_shelx_estimated_absorpt_t_min 0.991
_olex2_refinement_description
;
1. Twinned data refinement
 Scales: 0.47(3)
 0.53(3)
2. Fixed Uiso
 At 1.2 times of:
  All C(H) groups, All C(H,H) groups
 At 1.5 times of:
  All C(H,H,H) groups
3. Restrained distances
 F00X-F03S
 2.28987 with sigma of 0.02
 F00X-F00V
 2.28987 with sigma of 0.02
 F00X-F03N
 2.28987 with sigma of 0.02
 F03N-F03S
 2.28987 with sigma of 0.02
 F03N-F00V
 2.28987 with sigma of 0.02
 F03S-F00V
 2.28987 with sigma of 0.02
 F0-B03L
 1.40225 with sigma of 0.02
 F00X-B03T \\sim F00Y-B03T
 with sigma of 0.02
 F03N-B03T \\sim F03O-B03T
 with sigma of 0.02
 F03S-B03T \\sim F03T-B03T
 with sigma of 0.02
4. Restrained angles
 N03S-C4AA-C3AA
 fixed at 180 with sigma of 0.02
5. Uiso/Uaniso restraints and constraints
Uanis(C03D) \\sim Ueq: with sigma of 0.1 and sigma for terminal atoms of 0.2
Uanis(N03S) \\sim Ueq, Uanis(F03T) \\sim Ueq: with sigma of 0.1 and sigma for
terminal atoms of 0.2
6. Rigid body (RIGU) restrains
 C7C, C8C, C9C
 with sigma for 1-2 distances of 0.004 and sigma for 1-3 distances of 0.004
 C11C, C12C, C13C, C14C, C15C, C16C
 with sigma for 1-2 distances of 0.004 and sigma for 1-3 distances of 0.004
 C6, C7, C8, C9, C10, C11
 with sigma for 1-2 distances of 0.004 and sigma for 1-3 distances of 0.004
 C12, C13, C14, C15, C16, C17
 with sigma for 1-2 distances of 0.004 and sigma for 1-3 distances of 0.004
 C22C, C21C, C20C, C19C, C18C, C17C
 with sigma for 1-2 distances of 0.004 and sigma for 1-3 distances of 0.004
 C28C, C27C, C4, C3, C2, C5
 with sigma for 1-2 distances of 0.004 and sigma for 1-3 distances of 0.004
 C27C, C28C, C23C, C24C, C25C, C26C
 with sigma for 1-2 distances of 0.004 and sigma for 1-3 distances of 0.004
 C5C, C6C, C7C1, C8C1, C9C1, C10C
 with sigma for 1-2 distances of 0.004 and sigma for 1-3 distances of 0.004
 C5C, C6C, C7C, C8C, C9C, C1
 with sigma for 1-2 distances of 0.004 and sigma for 1-3 distances of 0.004
 F03O
 with sigma for 1-2 distances of 0.004 and sigma for 1-3 distances of 0.004
 F03N, F00X, F03S, B03T, F00V
 with sigma for 1-2 distances of 0.004 and sigma for 1-3 distances of 0.004
 F00V, F03T, F00Y, F03O
 with sigma for 1-2 distances of 0.004 and sigma for 1-3 distances of 0.004
 F00M, F03H, F0, F0AA
 with sigma for 1-2 distances of 0.004 and sigma for 1-3 distances of 0.004
 F00M, F032, F03G, F03M
 with sigma for 1-2 distances of 0.004 and sigma for 1-3 distances of 0.004
 C4AA, N03S, C3AA
 with sigma for 1-2 distances of 0.004 and sigma for 1-3 distances of 0.004
 C04C, C03D, N048
 with sigma for 1-2 distances of 0.004 and sigma for 1-3 distances of 0.004
 C32B, S2B, C31B
 with sigma for 1-2 distances of 0.004 and sigma for 1-3 distances of 0.004
 C1A, S1A, C2A
 with sigma for 1-2 distances of 0.004 and sigma for 1-3 distances of 0.004
7. Others
 Sof(C12)=Sof(H12)=Sof(C13)=Sof(H13)=Sof(C14)=Sof(C15)=Sof(H15)=Sof(C16)=
 Sof(H16)=Sof(C17)=1-FVAR(1)
 Fixed Sof: F00X(0.5) O7C(0.5) C23C(0.6) C24C(0.6) H24C(0.6) C25C(0.6)
 H25C(0.6) C26C(0.6) F032(0.75) O03A(0.5) C03D(0.5) F03G(0.75) C10C(0.5)
 C9C1(0.5) H9C1(0.5) C8C1(0.5) H8C1(0.5) C7C1(0.5) C9C(0.5) H9C(0.5) C8C(0.5)
 H8C(0.5) C7C(0.5) H6C(0.5) H6CA(0.5) H5C(0.5) H5CA(0.5) C1(0.5) F03M(0.25)
 F03N(0.75) F03S(0.5) N048(0.5) C04C(0.5) H04A(0.5) H04B(0.5) H04C(0.5)
 C17C(0.5) C22C(0.5) H22C(0.5) C21C(0.5) H21C(0.5) C20C(0.5) C19C(0.5)
 H19C(0.5) C18C(0.5) H18C(0.5) C13C(0.6) H13C(0.6) C14C(0.6) C15C(0.6)
 H15C(0.6) C16C(0.6) H16C(0.6) C11C(0.6) C12C(0.6) H12C(0.6) C2(0.4) H2(0.4)
 C3(0.4) H3(0.4) C4(0.4) H27C(0.6) H27D(0.4) H28C(0.6) H28D(0.4) C5(0.4)
 C6(0.4) H6(0.4) C7(0.4) H7(0.4) C8(0.4) C9(0.4) H9(0.4) C10(0.4) H10(0.4)
 C11(0.4) O8C1(0.5) O7C1(0.5) F03O(0.5) F03T(0.25) F00Y(0.5) F03H(0.25)
 F0AA(0.5) F0(0.5) C3AA(0.5) N03S(0.5) C4AA(0.5) O1(0.25)
8.a Aromatic/amide H refined with riding coordinates:
 C29C(H29C), C15A(H15A), C13B(H13B), C31C(H31C), C4A(H4A), C25A(H25A),
 C32A(H32A), C29A(H29A), C16A(H16A), C12B(H12B), C22A(H22A), C19A(H19A),
 C22B(H22B), C13A(H13A), C24A(H24A), C7B(H7B), C31B(H31B), C6B(H6B), C25B(H25B),
  C9B(H9B), C31A(H31A), C27A(H27A), C19B(H19B), C21B(H21B), C21A(H21A),
 C6A(H6A), C1C(H1C), C7A(H7A), C18A(H18A), C15B(H15B), C27B(H27B), C32C(H32C),
 C28A(H28A), C24C(H24C), C25C(H25C), C12A(H12A), C16B(H16B), C28B(H28B),
 C32B(H32B), C10B(H10B), C1A(H1A), C29B(H29B), C9A(H9A), C4C(H4C), C4B(H4B),
 C18B(H18B), C24B(H24B), C1B(H1B), C2C(H2C), C10A(H10A), C2A(H2A), C9C1(H9C1),
 C8C1(H8C1), C9C(H9C), C8C(H8C), C6C(H6C), C6C(H6CA), C5C(H5C), C5C(H5CA),
 C2B(H2B), C22C(H22C), C21C(H21C), C19C(H19C), C18C(H18C), C13C(H13C),
 C15C(H15C), C16C(H16C), C12C(H12C), C2(H2), C3(H3), C27C(H27C), C27C(H27D),
 C28C(H28C), C28C(H28D), C6(H6), C7(H7), C9(H9), C10(H10), C12(H12), C13(H13),
 C15(H15), C16(H16)
8.b Fitted hexagon refined as free rotating group:
 C9C(C8C,C7C,C6C,C5C,C1), C17C(C22C,C21C,C20C,C19C,C18C), C13C(C14C,C15C,C16C,
 C11C,C12C), C2(C3,C4,C27C,C28C,C5), C6(C7,C8,C9,C10,C11), C12(C13,C14,C15,C16,
 C17)
8.c Idealised Me refined as rotating group:
 C02U(H02A,H02B,H02C), C03Y(H03A,H03B,H03C), C04C(H04A,H04B,H04C)
;
_olex2_exptl_crystal_mounting_method 'Cold mounted in a CO2 atmosphere in cryotox crystallographic oil. '
_olex2_submission_special_instructions 'No special instructions were received'

loop_
_space_group_symop_operation_xyz
'x, y, z'
'-x, -y, z+1/2'
'x+1/2, -y+1/2, z'
'-x+1/2, y+1/2, z+1/2'

loop_
_atom_site_label
_atom_site_type_symbol
_atom_site_fract_x
_atom_site_fract_y
_atom_site_fract_z
_atom_site_U_iso_or_equiv
_atom_site_adp_type
_atom_site_occupancy
_atom_site_site_symmetry_order
_atom_site_calc_flag
_atom_site_refinement_flags_posn
_atom_site_refinement_flags_adp
_atom_site_refinement_flags_occupancy
_atom_site_disorder_assembly
_atom_site_disorder_group
Fe01 Fe 0.36062(4) 0.40899(3) 0.40809(4) 0.0345(2) Uani 1 1 d . . . . .
Fe02 Fe 0.36033(4) 1.09122(3) 0.59586(4) 0.0346(2) Uani 1 1 d . . . . .
S7C S 0.51469(10) 0.31057(7) 0.50133(16) 0.0668(7) Uani 1 1 d . . . . .
S8C S 0.51427(11) 1.18970(7) 0.50127(16) 0.0719(7) Uani 1 1 d . . . . .
S1B S 0.40903(11) 0.33134(8) 0.21517(12) 0.0640(5) Uani 1 1 d . . . . .
S2A S 0.40969(12) 1.16829(9) 0.78810(12) 0.0676(6) Uani 1 1 d . . . . .
S2B S 0.20388(9) 1.20799(8) 0.56949(16) 0.0707(8) Uani 1 1 d . U . . .
S1A S 0.20378(11) 0.29165(7) 0.43196(15) 0.0667(6) Uani 1 1 d . U . . .
N9C N 0.3467(2) 1.06772(18) 0.5019(4) 0.0421(13) Uani 1 1 d . . . . .
O1B O 0.5558(2) 0.60346(18) 0.5294(4) 0.0564(15) Uani 1 1 d . . . . .
N2A N 0.2815(3) 0.4483(2) 0.3712(4) 0.0463(14) Uani 1 1 d . . . . .
F00C F 0.3627(3) 0.3308(2) 0.6729(3) 0.0764(16) Uani 1 1 d . . . . .
O2B O 0.2715(3) 0.86068(18) 0.7172(4) 0.076(2) Uani 1 1 d . . . . .
F00E F 0.3624(3) 0.16816(17) 0.3328(3) 0.0739(16) Uani 1 1 d . . . . .
N1A N 0.2856(3) 0.36178(19) 0.4194(3) 0.0430(13) Uani 1 1 d . . . . .
F00G F 0.3976(2) 0.24384(15) 0.3682(3) 0.0700(14) Uani 1 1 d . . . . .
N10C N 0.4250(2) 1.13372(18) 0.5477(3) 0.0387(12) Uani 1 1 d . . . . .
O2A O 0.5553(2) 0.89626(17) 0.4772(4) 0.0602(17) Uani 1 1 d . . . . .
F00J F 0.3069(3) 0.2063(2) 0.4146(4) 0.097(2) Uani 1 1 d . . . . .
N4A N 0.3850(3) 1.1198(2) 0.6839(3) 0.0451(13) Uani 1 1 d . . . . .
N3A N 0.4397(2) 1.0478(2) 0.6204(3) 0.0427(13) Uani 1 1 d . . . . .
F00M F 0.4647(3) 1.0443(2) 0.3569(4) 0.096(2) Uani 1 1 d . U . . .
F00N F 0.2994(3) 0.2635(2) 0.6902(4) 0.098(2) Uani 1 1 d . . . . .
C29C C 0.3778(3) 1.0916(2) 0.4559(4) 0.0425(15) Uani 1 1 d . . . . .
H29C H 0.3705 1.0861 0.4095 0.051 Uiso 1 1 calc R . . . .
N7C N 0.4253(2) 0.36639(19) 0.4535(3) 0.0363(11) Uani 1 1 d . . . . .
N2B N 0.4407(3) 0.45236(19) 0.3818(3) 0.0422(13) Uani 1 1 d . . . . .
C15A C 0.3447(4) 0.7557(2) 0.3236(5) 0.0484(17) Uani 1 1 d . . . . .
H15A H 0.3409 0.7875 0.3066 0.058 Uiso 1 1 calc R . . . .
N4B N 0.2872(3) 1.13941(19) 0.5835(3) 0.0394(12) Uani 1 1 d . . . . .
N1B N 0.3843(3) 0.38017(19) 0.3202(3) 0.0447(13) Uani 1 1 d . . . . .
C11B C 0.5118(3) 0.6388(2) 0.5491(5) 0.0441(16) Uani 1 1 d . . . . .
F00V F 0.4648(3) 0.4559(2) 0.6438(3) 0.0877(17) Uani 1 1 d D U . . .
C13B C 0.4958(3) 0.7223(2) 0.5779(4) 0.0391(15) Uani 1 1 d . . . . .
H13B H 0.5138 0.7540 0.5817 0.047 Uiso 1 1 calc R . . . .
F00X F 0.5677(7) 0.4857(5) 0.6794(8) 0.091(4) Uani 0.5 1 d D U P A 1
C8B C 0.5268(3) 0.5670(2) 0.4921(5) 0.0487(18) Uani 1 1 d . . . . .
O1A O 0.2722(3) 0.63946(17) 0.2852(4) 0.072(2) Uani 1 1 d . . . . .
C30C C 0.4245(3) 1.1274(2) 0.4806(4) 0.0386(14) Uani 1 1 d . . . . .
C31C C 0.4682(4) 1.1550(3) 0.4473(5) 0.0547(19) Uani 1 1 d . . . . .
H31C H 0.4732 1.1553 0.4000 0.066 Uiso 1 1 calc R . . . .
N8C N 0.3456(2) 0.43293(17) 0.5022(3) 0.0373(12) Uani 1 1 d . . . . .
C17A C 0.4298(3) 0.7860(2) 0.4058(4) 0.0417(14) Uani 1 1 d . . . . .
C8A C 0.2743(4) 0.5904(3) 0.3054(5) 0.064(3) Uani 1 1 d . . . . .
C4A C 0.2239(3) 0.4270(2) 0.3739(4) 0.0469(17) Uani 1 1 d . . . . .
H4A H 0.1833 0.4432 0.3612 0.056 Uiso 1 1 calc R . . . .
C25A C 0.4974(3) 1.0171(2) 0.5220(4) 0.0396(15) Uani 1 1 d . . . . .
H25A H 0.4975 1.0488 0.5045 0.048 Uiso 1 1 calc R . . . .
C26A C 0.4708(3) 1.0092(2) 0.5816(4) 0.0466(17) Uani 1 1 d . . . . .
C32A C 0.3640(4) 1.1576(3) 0.7167(4) 0.0462(16) Uani 1 1 d . . . . .
H32A H 0.3272 1.1772 0.7024 0.055 Uiso 1 1 calc R . . . .
C17B C 0.3885(3) 0.7530(2) 0.6261(4) 0.0436(17) Uani 1 1 d . . . . .
C29A C 0.4688(4) 1.0586(3) 0.6783(5) 0.057(2) Uani 1 1 d . . . . .
H29A H 0.5063 1.0408 0.6951 0.068 Uiso 1 1 calc R . . . .
C16A C 0.3074(4) 0.7198(3) 0.2947(5) 0.0546(19) Uani 1 1 d . . . . .
H16A H 0.2777 0.7268 0.2586 0.066 Uiso 1 1 calc R . . . .
F01E F 0.3947(4) 0.25730(19) 0.6366(5) 0.108(2) Uani 1 1 d . . . . .
N3B N 0.2813(3) 1.05198(19) 0.6314(3) 0.0429(13) Uani 1 1 d . . . . .
C30B C 0.2249(3) 1.1222(2) 0.6041(4) 0.0437(15) Uani 1 1 d . . . . .
C26B C 0.2798(4) 1.0027(2) 0.6524(4) 0.0497(17) Uani 1 1 d . . . . .
F01I F 0.3011(4) 0.2350(2) 0.3097(4) 0.106(2) Uani 1 1 d . . . . .
C3C C 0.4231(3) 0.3717(2) 0.5235(4) 0.0408(15) Uani 1 1 d . . . . .
C12B C 0.5366(3) 0.6865(2) 0.5525(4) 0.0438(16) Uani 1 1 d . . . . .
H12B H 0.5811 0.6938 0.5373 0.053 Uiso 1 1 calc R . . . .
C30A C 0.4414(4) 1.0973(3) 0.7135(4) 0.0536(18) Uani 1 1 d . . . . .
C22A C 0.4044(3) 0.8325(2) 0.4106(5) 0.0480(16) Uani 1 1 d . . . . .
H22A H 0.3592 0.8389 0.3966 0.058 Uiso 1 1 calc R . . . .
C5B C 0.4702(3) 0.4914(2) 0.4183(4) 0.0437(15) Uani 1 1 d . . . . .
C19A C 0.5376(3) 0.8151(2) 0.4512(4) 0.0436(15) Uani 1 1 d . . . . .
H19A H 0.5828 0.8092 0.4655 0.052 Uiso 1 1 calc R . . . .
C11A C 0.3133(3) 0.6744(2) 0.3181(5) 0.0540(19) Uani 1 1 d . . . . .
C22B C 0.3926(3) 0.7999(2) 0.6027(4) 0.0416(14) Uani 1 1 d . . . . .
H22B H 0.4212 0.8071 0.5657 0.050 Uiso 1 1 calc R . . . .
C13A C 0.3926(3) 0.6989(2) 0.3998(4) 0.0481(17) Uani 1 1 d . . . . .
H13A H 0.4222 0.6919 0.4361 0.058 Uiso 1 1 calc R . . . .
C24A C 0.5263(3) 0.9787(2) 0.4828(4) 0.0410(14) Uani 1 1 d . . . . .
H24A H 0.5441 0.9838 0.4392 0.049 Uiso 1 1 calc R . . . .
C7B C 0.5253(3) 0.5198(2) 0.5172(4) 0.0476(16) Uani 1 1 d . . . . .
H7B H 0.5448 0.5139 0.5599 0.057 Uiso 1 1 calc R . . . .
C31B C 0.1737(4) 1.1542(2) 0.6018(5) 0.057(2) Uani 1 1 d . U . . .
H31B H 0.1283 1.1483 0.6158 0.068 Uiso 1 1 calc R . . . .
C6B C 0.4982(3) 0.4830(2) 0.4843(4) 0.0445(16) Uani 1 1 d . . . . .
H6B H 0.4971 0.4517 0.5037 0.053 Uiso 1 1 calc R . . . .
C25B C 0.2256(4) 0.9721(2) 0.6299(6) 0.063(2) Uani 1 1 d . . . . .
H25B H 0.1916 0.9839 0.6004 0.075 Uiso 1 1 calc R . . . .
C14A C 0.3879(3) 0.74689(19) 0.3769(4) 0.0396(16) Uani 1 1 d . . . . .
C9B C 0.4995(4) 0.5749(3) 0.4284(5) 0.065(3) Uani 1 1 d . . . . .
H9B H 0.4973 0.6065 0.4104 0.078 Uiso 1 1 calc R . . . .
F01Z F 0.3092(3) 0.2930(2) 0.5857(4) 0.0930(19) Uani 1 1 d . . . . .
C31A C 0.4595(5) 1.1209(4) 0.7719(4) 0.068(2) Uani 1 1 d . . . . .
H31A H 0.4961 1.1113 0.7997 0.082 Uiso 1 1 calc R . . . .
C27A C 0.4715(4) 0.9623(3) 0.6114(5) 0.062(2) Uani 1 1 d . . . . .
H27A H 0.4510 0.9565 0.6537 0.074 Uiso 1 1 calc R . . . .
C19B C 0.3059(3) 0.7804(2) 0.7096(5) 0.0518(19) Uani 1 1 d . . . . .
H19B H 0.2757 0.7731 0.7453 0.062 Uiso 1 1 calc R . . . .
C21B C 0.3550(3) 0.8371(3) 0.6329(5) 0.054(2) Uani 1 1 d . . . . .
H21B H 0.3591 0.8690 0.6160 0.065 Uiso 1 1 calc R . . . .
C21A C 0.4450(3) 0.8707(3) 0.4362(5) 0.056(2) Uani 1 1 d . . . . .
H21A H 0.4274 0.9024 0.4404 0.067 Uiso 1 1 calc R . . . .
C6A C 0.3271(4) 0.5145(3) 0.3055(4) 0.056(2) Uani 1 1 d . . . . .
H6A H 0.3621 0.4942 0.2892 0.067 Uiso 1 1 calc R . . . .
C1C C 0.4703(3) 0.3348(2) 0.4366(5) 0.053(2) Uani 1 1 d . . . . .
H1C H 0.4781 0.3259 0.3913 0.063 Uiso 1 1 calc R . . . .
C7A C 0.3231(4) 0.5625(2) 0.2866(5) 0.060(2) Uani 1 1 d . . . . .
H7A H 0.3576 0.5753 0.2586 0.072 Uiso 1 1 calc R . . . .
C18A C 0.4979(3) 0.7775(3) 0.4265(4) 0.0469(17) Uani 1 1 d . . . . .
H18A H 0.5165 0.7460 0.4235 0.056 Uiso 1 1 calc R . . . .
C5A C 0.2782(4) 0.4974(2) 0.3491(4) 0.0500(19) Uani 1 1 d . . . . .
C14B C 0.4304(3) 0.7141(2) 0.5978(4) 0.0428(15) Uani 1 1 d . . . . .
C15B C 0.4064(3) 0.6672(2) 0.5920(5) 0.056(2) Uani 1 1 d . . . . .
H15B H 0.3606 0.6605 0.6038 0.067 Uiso 1 1 calc R . . . .
C3A C 0.2223(3) 0.3769(2) 0.3973(4) 0.0469(17) Uani 1 1 d . . . . .
C27B C 0.3276(4) 0.9859(2) 0.6975(4) 0.0501(18) Uani 1 1 d . . . . .
H27B H 0.3609 1.0075 0.7143 0.060 Uiso 1 1 calc R . . . .
O7C O 0.1896(7) 0.5947(5) 0.5759(8) 0.053(3) Uani 0.5 1 d . . P B 2
C32C C 0.4707(3) 1.1658(2) 0.5670(5) 0.0496(17) Uani 1 1 d . . . . .
H32C H 0.4784 1.1745 0.6124 0.060 Uiso 1 1 calc R . . . .
C28A C 0.5035(4) 0.9256(3) 0.5757(6) 0.062(2) Uani 1 1 d . . . . .
H28A H 0.5092 0.8946 0.5949 0.075 Uiso 1 1 calc R . . . .
C23C C 0.2281(6) 0.9444(4) 0.4527(7) 0.053(3) Uani 0.6 1 d . U P C 1
C24C C 0.2972(5) 0.9380(4) 0.4731(9) 0.072(4) Uani 0.6 1 d . U P C 1
H24C H 0.3169 0.9068 0.4742 0.086 Uiso 0.6 1 calc R . P C 1
C25C C 0.3341(5) 0.9771(4) 0.4908(9) 0.062(4) Uani 0.6 1 d . U P C 1
H25C H 0.3794 0.9735 0.5064 0.075 Uiso 0.6 1 calc R . P C 1
C26C C 0.3039(5) 1.0241(4) 0.4858(7) 0.038(3) Uani 0.6 1 d . U P C 1
C12A C 0.3560(3) 0.6623(2) 0.3718(4) 0.0454(16) Uani 1 1 d . . . . .
H12A H 0.3594 0.6302 0.3879 0.054 Uiso 1 1 calc R . . . .
C16B C 0.4467(3) 0.6303(2) 0.5696(5) 0.055(2) Uani 1 1 d . . . . .
H16B H 0.4293 0.5984 0.5684 0.067 Uiso 1 1 calc R . . . .
C28B C 0.3283(4) 0.9383(3) 0.7188(4) 0.0557(18) Uani 1 1 d . . . . .
H28B H 0.3620 0.9268 0.7488 0.067 Uiso 1 1 calc R . . . .
C20B C 0.3123(4) 0.8286(2) 0.6868(4) 0.0522(19) Uani 1 1 d . . . . .
C32B C 0.2794(4) 1.1830(3) 0.5643(4) 0.0551(19) Uani 1 1 d . U . . .
H32B H 0.3168 1.2007 0.5473 0.066 Uiso 1 1 calc R . . . .
C23A C 0.5264(3) 0.9350(3) 0.5126(5) 0.0515(19) Uani 1 1 d . . . . .
C10B C 0.4754(4) 0.5357(3) 0.3915(5) 0.061(2) Uani 1 1 d . . . . .
H10B H 0.4624 0.5405 0.3461 0.074 Uiso 1 1 calc R . . . .
N02R N 0.5640(4) 0.2524(2) 0.6442(5) 0.075(2) Uani 1 1 d . . . . .
C02S C 0.5364(5) 0.2289(3) 0.3110(6) 0.074(3) Uani 1 1 d . . . . .
C1A C 0.2857(3) 0.3161(2) 0.4407(5) 0.0511(19) Uani 1 1 d . U . . .
H1A H 0.3241 0.2995 0.4578 0.061 Uiso 1 1 calc R . . . .
C02U C 0.5076(5) 0.2034(4) 0.2564(7) 0.086(3) Uani 1 1 d . . . . .
H02A H 0.5166 0.2208 0.2147 0.129 Uiso 1 1 calc GR . . . .
H02B H 0.4584 0.2005 0.2630 0.129 Uiso 1 1 calc GR . . . .
H02C H 0.5278 0.1712 0.2538 0.129 Uiso 1 1 calc GR . . . .
C02V C 0.5391(4) 0.2726(3) 0.6872(5) 0.060(2) Uani 1 1 d . . . . .
C3B C 0.4385(4) 0.4015(3) 0.2882(4) 0.0550(19) Uani 1 1 d . . . . .
N02X N 0.5601(6) 0.2458(3) 0.3583(6) 0.096(3) Uani 1 1 d . . . . .
C29B C 0.2228(4) 1.0753(3) 0.6293(4) 0.0512(18) Uani 1 1 d . . . . .
H29B H 0.1817 1.0610 0.6441 0.061 Uiso 1 1 calc R . . . .
C9A C 0.2259(4) 0.5733(3) 0.3482(7) 0.080(3) Uani 1 1 d . . . . .
H9A H 0.1899 0.5936 0.3627 0.095 Uiso 1 1 calc R . . . .
C4C C 0.3774(3) 0.4087(2) 0.5463(4) 0.0410(15) Uani 1 1 d . . . . .
H4C H 0.3712 0.4148 0.5927 0.049 Uiso 1 1 calc R . . . .
C20A C 0.5113(3) 0.8599(2) 0.4547(5) 0.0471(17) Uani 1 1 d . . . . .
F032 F 0.5631(5) 1.0742(4) 0.3734(9) 0.163(7) Uani 0.75 1 d . U P D 1
C4B C 0.4687(4) 0.4423(3) 0.3275(4) 0.0526(18) Uani 1 1 d . . . . .
H4B H 0.5071 0.4596 0.3118 0.063 Uiso 1 1 calc R . . . .
C18B C 0.3437(4) 0.7437(2) 0.6799(4) 0.0485(17) Uani 1 1 d . . . . .
H18B H 0.3393 0.7117 0.6962 0.058 Uiso 1 1 calc R . . . .
C24B C 0.2243(4) 0.9237(3) 0.6528(6) 0.073(3) Uani 1 1 d . . . . .
H24B H 0.1883 0.9029 0.6403 0.087 Uiso 1 1 calc R . . . .
C1B C 0.3636(4) 0.3422(3) 0.2854(5) 0.0534(19) Uani 1 1 d . . . . .
H1B H 0.3264 0.3228 0.2989 0.064 Uiso 1 1 calc R . . . .
C2C C 0.4709(4) 0.3442(2) 0.5577(5) 0.060(2) Uani 1 1 d . . . . .
H2C H 0.4780 0.3443 0.6048 0.072 Uiso 1 1 calc R . . . .
O03A O 0.1873(6) 0.9224(5) 0.3887(9) 0.067(4) Uani 0.5 1 d . . P B 2
C10A C 0.2294(4) 0.5266(3) 0.3703(6) 0.075(3) Uani 1 1 d . . . . .
H10A H 0.1965 0.5149 0.4011 0.089 Uiso 1 1 calc R . . . .
C03D C 0.6377(5) 1.1213(4) 0.6300(9) 0.046(3) Uani 0.5 1 d . U P . .
C2A C 0.1724(4) 0.3439(3) 0.4036(6) 0.060(2) Uani 1 1 d . U . . .
H2A H 0.1260 0.3495 0.3933 0.072 Uiso 1 1 calc R . . . .
C23B C 0.2762(4) 0.9073(2) 0.6937(5) 0.061(2) Uani 1 1 d . . . . .
F03G F 0.5553(5) 1.0137(3) 0.3064(6) 0.106(4) Uani 0.75 1 d . U P D 1
C10C C 0.3057(7) 0.4683(6) 0.5330(10) 0.040(4) Uani 0.5 1 d . U P C 1
C9C1 C 0.3338(5) 0.5075(5) 0.5574(9) 0.052(4) Uani 0.5 1 d . U P C 1
H9C1 H 0.3817 0.5109 0.5557 0.062 Uiso 0.5 1 calc R . P C 1
C8C1 C 0.2955(6) 0.5437(4) 0.5853(8) 0.055(4) Uani 0.5 1 d . U P C 1
H8C1 H 0.3166 0.5720 0.6023 0.066 Uiso 0.5 1 calc R . P C 1
C7C1 C 0.2272(6) 0.5383(5) 0.5881(8) 0.049(3) Uani 0.5 1 d . U P C 1
C9C C 0.3308(3) 0.5199(3) 0.5166(8) 0.061(5) Uani 0.5 1 d . U P B 2
H9C H 0.3764 0.5245 0.5026 0.074 Uiso 0.5 1 calc R . P B 2
C8C C 0.2924(4) 0.5590(2) 0.5379(7) 0.069(5) Uani 0.5 1 d G U P B 2
H8C H 0.3119 0.5903 0.5384 0.083 Uiso 0.5 1 calc R . P B 2
C7C C 0.2256(3) 0.55234(18) 0.5585(5) 0.055(4) Uani 0.5 1 d G U P B 2
C6C C 0.1972(2) 0.5065(2) 0.5578(4) 0.060(2) Uani 1 1 d G U . . .
H6C H 0.1499 0.5085 0.5492 0.072 Uiso 0.5 1 calc R . P C 1
H6CA H 0.1516 0.5020 0.5718 0.072 Uiso 0.5 1 calc R . P C 2
C5C C 0.2356(2) 0.46741(16) 0.5365(4) 0.0477(17) Uani 1 1 d G U . . .
H5C H 0.2126 0.4388 0.5238 0.057 Uiso 0.5 1 calc R . P C 1
H5CA H 0.2162 0.4361 0.5360 0.057 Uiso 0.5 1 calc R . P C 2
C1 C 0.3024(3) 0.4741(2) 0.5159(6) 0.039(4) Uani 0.5 1 d G U P B 2
C2B C 0.4598(4) 0.3814(3) 0.2309(5) 0.066(2) Uani 1 1 d . . . . .
H2B H 0.4961 0.3925 0.2037 0.079 Uiso 1 1 calc R . . . .
B03L B 0.5222(7) 1.0539(3) 0.3257(5) 0.072(3) Uani 1 1 d D . . . .
F03M F 0.5122(10) 1.0455(11) 0.2584(9) 0.078(7) Uani 0.25 1 d . U P D 1
F03N F 0.5577(4) 0.4070(3) 0.6587(7) 0.122(4) Uani 0.75 1 d D U P A 1
B03O B 0.3390(5) 0.2113(4) 0.3547(7) 0.082(4) Uani 1 1 d . . . . .
F03S F 0.5031(7) 0.4380(7) 0.7452(6) 0.099(5) Uani 0.5 1 d D U P A 1
B03T B 0.5240(5) 0.4467(4) 0.6800(6) 0.067(2) Uani 1 1 d D U . . .
C03Y C 0.5054(5) 0.2965(3) 0.7443(5) 0.079(3) Uani 1 1 d . . . . .
H03A H 0.4742 0.3211 0.7276 0.119 Uiso 1 1 calc GR . . . .
H03B H 0.5398 0.3116 0.7730 0.119 Uiso 1 1 calc GR . . . .
H03C H 0.4801 0.2725 0.7703 0.119 Uiso 1 1 calc GR . . . .
B041 B 0.3423(4) 0.2855(3) 0.6465(5) 0.058(2) Uani 1 1 d . . . . .
N048 N 0.6070(6) 1.0976(6) 0.5997(12) 0.092(6) Uani 0.5 1 d . U P . .
C04C C 0.6767(12) 1.1505(7) 0.6750(13) 0.094(6) Uani 0.5 1 d . U P . .
H04A H 0.7152 1.1646 0.6509 0.141 Uiso 0.5 1 calc GR . P . .
H04B H 0.6935 1.1306 0.7119 0.141 Uiso 0.5 1 calc GR . P . .
H04C H 0.6480 1.1763 0.6929 0.141 Uiso 0.5 1 calc GR . P . .
C17C C 0.2014(5) 0.7828(3) 0.4686(7) 0.049(3) Uani 0.5 1 d . U P B 2
C22C C 0.1777(5) 0.7909(3) 0.4040(6) 0.054(3) Uani 0.5 1 d G U P B 2
H22C H 0.1636 0.7645 0.3770 0.065 Uiso 0.5 1 calc R . P B 2
C21C C 0.1746(5) 0.8375(4) 0.3789(6) 0.064(4) Uani 0.5 1 d G U P B 2
H21C H 0.1585 0.8430 0.3347 0.077 Uiso 0.5 1 calc R . P B 2
C20C C 0.1953(5) 0.8760(3) 0.4184(7) 0.064(4) Uani 0.5 1 d G U P B 2
C19C C 0.2189(5) 0.8679(3) 0.4830(7) 0.060(4) Uani 0.5 1 d G U P B 2
H19C H 0.2330 0.8942 0.5100 0.072 Uiso 0.5 1 calc R . P B 2
C18C C 0.2220(5) 0.8213(4) 0.5081(6) 0.065(4) Uani 0.5 1 d G U P B 2
H18C H 0.2381 0.8158 0.5522 0.078 Uiso 0.5 1 calc R . P B 2
C13C C 0.2225(4) 0.6793(4) 0.4947(6) 0.067(4) Uani 0.6 1 d . U P C 1
H13C H 0.2388 0.6848 0.4506 0.081 Uiso 0.6 1 calc R . P C 1
C14C C 0.2018(4) 0.7178(3) 0.5342(7) 0.066(4) Uani 0.6 1 d G U P C 1
C15C C 0.1780(5) 0.7097(3) 0.5988(6) 0.073(4) Uani 0.6 1 d G U P C 1
H15C H 0.1638 0.7360 0.6257 0.087 Uiso 0.6 1 calc R . P C 1
C16C C 0.1749(5) 0.6631(4) 0.6239(6) 0.071(4) Uani 0.6 1 d G U P C 1
H16C H 0.1587 0.6575 0.6680 0.085 Uiso 0.6 1 calc R . P C 1
C11C C 0.1957(5) 0.6246(3) 0.5844(6) 0.066(4) Uani 0.6 1 d G U P C 1
C12C C 0.2195(5) 0.6327(3) 0.5199(6) 0.074(4) Uani 0.6 1 d G U P C 1
H12C H 0.2336 0.6063 0.4929 0.088 Uiso 0.6 1 calc R . P C 1
C2 C 0.2996(3) 0.9528(3) 0.4161(8) 0.067(7) Uani 0.4 1 d . U P B 2
H2 H 0.3216 0.9251 0.3984 0.081 Uiso 0.4 1 calc R . P B 2
C3 C 0.3380(2) 0.9911(3) 0.4399(8) 0.052(5) Uani 0.4 1 d G U P B 2
H3 H 0.3862 0.9897 0.4385 0.062 Uiso 0.4 1 calc R . P B 2
C4 C 0.3059(2) 1.0317(2) 0.4657(6) 0.037(4) Uani 0.4 1 d G U P B 2
C27C C 0.2354(2) 1.03382(17) 0.4677(3) 0.0450(15) Uani 1 1 d G U . . .
H27C H 0.2167 1.0652 0.4717 0.054 Uiso 0.6 1 calc R . P C 1
H27D H 0.2134 1.0615 0.4853 0.054 Uiso 0.4 1 calc R . P C 2
C28C C 0.1970(2) 0.9955(2) 0.4439(4) 0.0551(19) Uani 1 1 d G U . . .
H28C H 0.1540 1.0002 0.4234 0.066 Uiso 0.6 1 calc R . P C 1
H28D H 0.1488 0.9969 0.4453 0.066 Uiso 0.4 1 calc R . P C 2
C5 C 0.2291(3) 0.9550(2) 0.4181(6) 0.049(5) Uani 0.4 1 d G U P B 2
C6 C 0.2131(6) 0.6476(4) 0.4810(7) 0.046(4) Uani 0.4 1 d . U P B 2
H6 H 0.2213 0.6211 0.4520 0.056 Uiso 0.4 1 calc R . P B 2
C7 C 0.2148(6) 0.6943(4) 0.4560(6) 0.046(4) Uani 0.4 1 d G U P B 2
H7 H 0.2241 0.6997 0.4099 0.055 Uiso 0.4 1 calc R . P B 2
C8 C 0.2028(6) 0.7331(3) 0.4984(7) 0.046(4) Uani 0.4 1 d G U P B 2
C9 C 0.1891(7) 0.7252(4) 0.5658(7) 0.052(4) Uani 0.4 1 d G U P B 2
H9 H 0.1809 0.7517 0.5948 0.062 Uiso 0.4 1 calc R . P B 2
C10 C 0.1875(7) 0.6785(5) 0.5908(6) 0.052(4) Uani 0.4 1 d G U P B 2
H10 H 0.1781 0.6731 0.6369 0.062 Uiso 0.4 1 calc R . P B 2
C11 C 0.1994(6) 0.6397(4) 0.5484(7) 0.045(4) Uani 0.4 1 d G U P B 2
C12 C 0.1846(5) 0.7752(3) 0.4396(6) 0.058(3) Uani 0.544(6) 1 d . U P C 1
H12 H 0.1748 0.7487 0.4111 0.070 Uiso 0.544(6) 1 calc R . P C 1
C13 C 0.1815(5) 0.8218(4) 0.4147(5) 0.062(3) Uani 0.544(6) 1 d G U P C 1
H13 H 0.1696 0.8273 0.3692 0.074 Uiso 0.544(6) 1 calc R . P C 1
C14 C 0.1958(5) 0.8606(3) 0.4564(6) 0.055(3) Uani 0.544(6) 1 d G U P C 1
C15 C 0.2133(5) 0.8527(3) 0.5229(6) 0.060(4) Uani 0.544(6) 1 d G U P C 1
H15 H 0.2231 0.8792 0.5514 0.072 Uiso 0.544(6) 1 calc R . P C 1
C16 C 0.2164(5) 0.8060(4) 0.5478(6) 0.064(4) Uani 0.544(6) 1 d G U P C 1
H16 H 0.2284 0.8006 0.5933 0.077 Uiso 0.544(6) 1 calc R . P C 1
C17 C 0.2021(5) 0.7672(3) 0.5061(6) 0.052(3) Uani 0.544(6) 1 d G U P C 1
O8C1 O 0.1874(6) 0.9079(4) 0.4280(10) 0.065(4) Uani 0.5 1 d . . P C 1
O7C1 O 0.1864(6) 0.5792(4) 0.6088(10) 0.063(4) Uani 0.5 1 d . . P C 1
F03O F 0.5582(8) 0.4355(6) 0.6274(7) 0.128(6) Uani 0.5 1 d D U P A 2
F03T F 0.5108(15) 0.4127(6) 0.7300(12) 0.083(8) Uani 0.25 1 d D U P A 2
F00Y F 0.5491(10) 0.4866(6) 0.7096(8) 0.103(5) Uani 0.5 1 d D U P A 2
F03H F 0.5786(9) 1.0211(8) 0.3454(13) 0.075(7) Uani 0.25 1 d . U P D 2
F0AA F 0.5060(8) 1.0779(5) 0.2681(8) 0.093(4) Uani 0.5 1 d . U P D 2
F0 F 0.5460(11) 1.1005(4) 0.3074(15) 0.174(11) Uani 0.5 1 d D U P D 2
C3AA C 0.1803(10) 0.1556(6) 0.3478(16) 0.109(9) Uani 0.5 1 d . U P E 2
N03S N 0.0989(5) 0.1021(5) 0.4035(12) 0.085(5) Uani 0.5 1 d . U P E 2
C4AA C 0.1321(6) 0.1249(5) 0.3743(10) 0.049(3) Uani 0.5 1 d . U P E 2
O1 O 0.5922(7) 1.0532(5) 0.7938(7) 0.048(3) Uiso 0.25 1 d . . P . .

loop_
_atom_site_aniso_label
_atom_site_aniso_U_11
_atom_site_aniso_U_22
_atom_site_aniso_U_33
_atom_site_aniso_U_23
_atom_site_aniso_U_13
_atom_site_aniso_U_12
Fe01 0.0337(4) 0.0325(4) 0.0374(5) 0.0017(4) -0.0020(4) -0.0005(3)
Fe02 0.0345(4) 0.0320(4) 0.0371(5) 0.0003(4) 0.0020(4) 0.0006(3)
S7C 0.0555(10) 0.0429(9) 0.102(2) -0.0064(12) -0.0280(12) 0.0145(8)
S8C 0.0695(12) 0.0487(10) 0.098(2) -0.0099(12) 0.0381(13) -0.0230(9)
S1B 0.0701(13) 0.0746(13) 0.0473(11) -0.0113(11) 0.0006(11) 0.0046(10)
S2A 0.0774(14) 0.0791(14) 0.0462(12) -0.0175(11) -0.0044(11) -0.0040(11)
S2B 0.0469(9) 0.0521(11) 0.113(2) 0.0326(13) 0.0065(11) 0.0101(8)
S1A 0.0619(11) 0.0458(10) 0.0926(18) 0.0204(11) 0.0018(11) -0.0077(8)
N9C 0.032(2) 0.040(3) 0.055(4) -0.009(3) 0.000(3) -0.004(2)
O1B 0.039(2) 0.043(2) 0.087(4) -0.006(3) -0.008(3) -0.004(2)
N2A 0.048(3) 0.036(3) 0.054(4) 0.015(3) -0.009(3) -0.001(2)
F00C 0.073(3) 0.079(4) 0.077(4) -0.002(3) -0.004(3) -0.003(2)
O2B 0.072(3) 0.053(3) 0.102(5) 0.034(4) 0.046(4) 0.010(3)
F00E 0.090(4) 0.052(3) 0.080(4) 0.012(3) -0.007(3) 0.010(2)
N1A 0.048(3) 0.034(3) 0.047(3) 0.000(3) -0.001(3) 0.005(2)
F00G 0.047(2) 0.074(3) 0.088(4) 0.000(3) -0.009(2) 0.0004(18)
N10C 0.034(2) 0.032(2) 0.051(3) 0.002(2) 0.008(2) -0.003(2)
O2A 0.031(2) 0.037(2) 0.112(5) -0.012(3) 0.013(3) 0.0072(18)
F00J 0.107(4) 0.081(4) 0.102(5) 0.033(4) 0.048(4) 0.030(3)
N4A 0.046(3) 0.050(3) 0.039(3) 0.004(3) -0.002(3) 0.006(2)
N3A 0.035(2) 0.046(3) 0.047(3) 0.004(3) -0.001(2) 0.004(2)
F00M 0.086(4) 0.092(4) 0.109(5) -0.014(4) 0.029(4) 0.005(3)
F00N 0.078(3) 0.106(4) 0.111(5) 0.050(4) 0.017(3) 0.017(3)
C29C 0.041(3) 0.053(4) 0.033(3) 0.001(3) -0.005(3) 0.010(3)
N7C 0.030(2) 0.036(2) 0.042(3) -0.006(2) 0.002(2) -0.0002(19)
N2B 0.040(3) 0.038(3) 0.048(3) 0.004(3) -0.003(3) -0.007(2)
C15A 0.049(4) 0.037(3) 0.058(5) 0.015(3) -0.007(4) 0.001(3)
N4B 0.038(2) 0.040(3) 0.041(3) 0.005(2) 0.001(2) 0.003(2)
N1B 0.044(3) 0.046(3) 0.044(3) -0.004(3) -0.002(3) 0.002(2)
C11B 0.038(3) 0.037(3) 0.058(4) 0.003(3) -0.002(3) -0.004(2)
F00V 0.072(3) 0.110(4) 0.082(4) 0.000(4) -0.012(3) -0.025(3)
C13B 0.032(3) 0.032(3) 0.054(4) 0.006(3) -0.005(3) -0.003(2)
F00X 0.075(7) 0.102(8) 0.097(11) -0.007(7) -0.027(7) -0.035(6)
C8B 0.035(3) 0.032(3) 0.079(6) 0.000(3) 0.004(3) -0.005(2)
O1A 0.070(3) 0.042(3) 0.105(5) 0.032(3) -0.048(4) -0.022(2)
C30C 0.030(3) 0.038(3) 0.047(4) 0.004(3) 0.002(3) 0.006(2)
C31C 0.056(4) 0.050(4) 0.058(5) 0.012(4) 0.023(4) 0.003(3)
N8C 0.027(2) 0.035(2) 0.049(3) -0.005(3) -0.001(2) -0.0037(18)
C17A 0.039(3) 0.047(3) 0.039(3) 0.003(3) 0.001(3) 0.006(2)
C8A 0.053(4) 0.051(4) 0.088(6) 0.033(4) -0.037(4) -0.013(3)
C4A 0.048(3) 0.035(3) 0.057(4) 0.018(3) -0.010(3) -0.004(3)
C25A 0.031(3) 0.034(3) 0.054(4) -0.001(3) -0.003(3) 0.009(2)
C26A 0.040(3) 0.034(3) 0.065(5) 0.005(3) -0.004(3) 0.007(2)
C32A 0.054(4) 0.048(4) 0.037(4) -0.008(3) 0.007(3) -0.008(3)
C17B 0.037(4) 0.050(4) 0.044(4) 0.010(3) -0.005(3) -0.007(2)
C29A 0.050(4) 0.064(5) 0.056(5) 0.002(4) -0.011(4) 0.013(4)
C16A 0.048(4) 0.055(4) 0.061(5) 0.022(4) -0.011(4) -0.009(3)
F01E 0.110(5) 0.075(4) 0.140(7) -0.020(4) 0.008(5) -0.016(3)
N3B 0.046(3) 0.043(3) 0.039(3) 0.003(3) 0.012(3) 0.008(2)
C30B 0.042(3) 0.045(3) 0.045(4) 0.001(3) 0.005(3) 0.010(2)
C26B 0.053(4) 0.044(4) 0.053(4) 0.009(3) 0.014(3) 0.006(3)
F01I 0.120(5) 0.080(3) 0.119(5) 0.028(4) -0.060(4) 0.021(3)
C3C 0.053(3) 0.029(3) 0.040(4) 0.005(3) -0.010(3) -0.002(3)
C12B 0.032(3) 0.036(3) 0.063(5) 0.003(3) -0.002(3) -0.006(2)
C30A 0.062(4) 0.056(4) 0.043(4) 0.008(3) -0.009(4) -0.004(3)
C22A 0.031(3) 0.050(3) 0.063(5) -0.003(4) -0.005(3) 0.009(2)
C5B 0.033(3) 0.045(3) 0.053(4) 0.004(3) -0.004(3) -0.007(2)
C19A 0.034(3) 0.044(3) 0.053(4) 0.008(3) 0.002(3) 0.004(2)
C11A 0.040(3) 0.045(3) 0.076(5) 0.010(4) -0.021(4) -0.011(3)
C22B 0.036(3) 0.045(3) 0.044(4) 0.013(3) 0.002(3) 0.004(2)
C13A 0.036(3) 0.055(4) 0.054(4) 0.022(4) -0.004(3) 0.006(3)
C24A 0.029(2) 0.039(3) 0.056(4) -0.008(3) 0.002(3) 0.006(2)
C7B 0.037(3) 0.046(4) 0.060(4) 0.006(3) 0.007(3) 0.001(3)
C31B 0.052(4) 0.045(3) 0.073(5) 0.017(4) 0.013(4) 0.006(3)
C6B 0.037(3) 0.043(3) 0.053(4) 0.002(3) 0.003(3) 0.001(3)
C25B 0.064(4) 0.035(3) 0.090(6) 0.018(4) 0.001(4) -0.013(3)
C14A 0.034(3) 0.039(4) 0.046(4) 0.010(3) -0.001(3) 0.001(2)
C9B 0.061(4) 0.043(4) 0.090(7) 0.018(4) -0.026(4) -0.019(3)
F01Z 0.095(4) 0.099(4) 0.085(4) 0.024(4) -0.011(4) -0.035(3)
C31A 0.069(5) 0.097(7) 0.039(4) 0.000(4) -0.011(4) 0.001(5)
C27A 0.068(4) 0.041(3) 0.076(6) 0.021(4) 0.013(4) 0.016(3)
C19B 0.047(3) 0.041(3) 0.068(5) 0.022(4) 0.021(4) 0.000(3)
C21B 0.036(3) 0.059(4) 0.069(5) 0.030(4) 0.006(3) 0.004(3)
C21A 0.034(3) 0.051(4) 0.082(6) -0.005(4) -0.005(3) 0.015(3)
C6A 0.056(4) 0.058(4) 0.052(5) 0.013(4) -0.020(4) -0.011(3)
C1C 0.040(3) 0.039(3) 0.080(6) -0.021(4) -0.017(4) 0.008(3)
C7A 0.058(4) 0.050(4) 0.071(5) 0.031(4) -0.033(4) -0.021(3)
C18A 0.042(3) 0.046(4) 0.053(4) 0.015(3) -0.002(3) 0.014(3)
C5A 0.047(3) 0.038(3) 0.065(5) 0.017(3) -0.022(3) -0.005(3)
C14B 0.034(3) 0.041(3) 0.053(4) 0.016(3) -0.004(3) -0.004(2)
C15B 0.045(3) 0.048(4) 0.074(6) 0.002(4) 0.008(4) -0.017(3)
C3A 0.045(3) 0.040(3) 0.056(5) 0.009(3) -0.008(3) -0.001(3)
C27B 0.056(4) 0.040(3) 0.054(4) 0.010(3) 0.013(3) 0.013(3)
O7C 0.040(6) 0.042(7) 0.078(10) -0.005(6) 0.007(6) 0.007(5)
C32C 0.041(3) 0.044(4) 0.063(5) -0.002(3) -0.001(3) -0.007(3)
C28A 0.052(4) 0.042(4) 0.092(7) 0.013(4) 0.007(4) 0.014(3)
C23C 0.048(5) 0.046(5) 0.064(7) -0.009(5) -0.009(5) -0.002(4)
C24C 0.037(5) 0.041(5) 0.136(13) 0.004(6) -0.013(6) -0.006(4)
C25C 0.034(5) 0.039(4) 0.113(12) -0.013(5) -0.002(6) 0.001(3)
C26C 0.028(4) 0.043(5) 0.043(7) -0.009(5) 0.007(4) -0.009(3)
C12A 0.048(3) 0.037(3) 0.051(4) 0.019(3) -0.010(3) -0.003(2)
C16B 0.053(4) 0.038(3) 0.075(6) -0.002(4) 0.004(4) -0.014(3)
C28B 0.056(4) 0.058(4) 0.053(4) 0.009(4) 0.007(3) 0.014(3)
C20B 0.049(4) 0.045(3) 0.062(4) 0.032(3) 0.010(3) 0.007(3)
C32B 0.058(3) 0.049(4) 0.058(4) 0.015(3) -0.009(3) -0.012(3)
C23A 0.031(3) 0.049(4) 0.075(5) -0.007(4) 0.008(3) 0.009(3)
C10B 0.050(3) 0.064(5) 0.069(6) 0.010(4) -0.020(4) -0.019(3)
N02R 0.052(4) 0.082(6) 0.090(6) -0.014(5) -0.006(4) -0.001(3)
C02S 0.081(6) 0.053(4) 0.088(7) 0.007(5) 0.043(5) 0.014(4)
C1A 0.037(3) 0.039(3) 0.077(5) 0.013(3) -0.010(3) -0.011(2)
C02U 0.072(6) 0.095(7) 0.090(8) -0.011(6) 0.026(5) -0.015(5)
C02V 0.056(4) 0.063(5) 0.060(4) 0.014(4) -0.014(4) -0.005(4)
C3B 0.046(3) 0.072(5) 0.047(4) -0.005(4) 0.007(3) -0.013(3)
N02X 0.099(7) 0.086(7) 0.102(8) 0.015(6) 0.052(6) 0.015(5)
C29B 0.044(3) 0.055(4) 0.055(4) 0.000(4) 0.016(3) 0.002(3)
C9A 0.047(4) 0.052(4) 0.140(10) 0.036(6) -0.013(5) -0.002(3)
C4C 0.039(3) 0.038(3) 0.046(4) -0.004(3) 0.001(3) -0.005(2)
C20A 0.034(3) 0.045(4) 0.063(5) 0.002(3) 0.011(3) 0.006(2)
F032 0.092(5) 0.139(8) 0.259(17) -0.130(10) 0.070(8) -0.043(6)
C4B 0.051(4) 0.060(4) 0.046(4) 0.007(4) 0.007(3) -0.010(3)
C18B 0.041(4) 0.050(4) 0.054(4) 0.016(4) 0.006(3) -0.002(3)
C24B 0.067(5) 0.047(4) 0.104(8) 0.029(5) 0.016(5) -0.011(4)
C1B 0.057(4) 0.056(4) 0.047(4) 0.002(4) -0.008(3) -0.002(3)
C2C 0.074(5) 0.034(3) 0.073(6) 0.003(4) -0.025(5) 0.003(3)
O03A 0.046(6) 0.058(7) 0.096(11) 0.011(7) -0.031(7) -0.017(5)
C10A 0.047(4) 0.070(5) 0.107(8) 0.044(5) -0.006(4) -0.013(3)
C03D 0.028(4) 0.041(6) 0.071(8) -0.016(6) 0.006(5) 0.012(4)
C2A 0.045(3) 0.053(4) 0.082(6) 0.014(4) 0.000(4) -0.010(3)
C23B 0.068(4) 0.038(3) 0.077(6) 0.018(3) 0.033(4) 0.016(3)
F03G 0.144(9) 0.058(4) 0.117(9) -0.010(5) 0.047(7) 0.033(5)
C10C 0.028(5) 0.047(6) 0.044(9) -0.005(6) -0.005(4) 0.005(4)
C9C1 0.026(5) 0.047(6) 0.081(10) -0.020(7) 0.011(5) -0.002(4)
C8C1 0.041(5) 0.033(5) 0.092(11) -0.020(6) 0.007(5) -0.005(4)
C7C1 0.036(5) 0.037(5) 0.072(9) 0.010(5) 0.001(5) 0.006(4)
C9C 0.025(5) 0.042(6) 0.117(16) -0.020(7) 0.015(7) -0.006(4)
C8C 0.025(4) 0.042(6) 0.140(16) -0.046(8) 0.002(7) -0.008(4)
C7C 0.019(4) 0.056(7) 0.089(12) -0.027(6) -0.019(5) 0.018(4)
C6C 0.034(3) 0.070(4) 0.077(6) -0.017(4) 0.001(3) 0.014(3)
C5C 0.032(3) 0.051(3) 0.060(5) 0.003(3) 0.001(3) 0.005(2)
C1 0.032(5) 0.038(6) 0.049(11) -0.012(6) -0.005(5) 0.001(4)
C2B 0.059(4) 0.079(6) 0.059(5) -0.009(5) 0.016(4) -0.008(4)
B03L 0.120(8) 0.043(4) 0.053(5) -0.001(4) 0.026(5) 0.012(4)
F03M 0.058(9) 0.14(2) 0.038(8) -0.034(11) -0.002(6) -0.016(11)
F03N 0.065(4) 0.123(6) 0.178(10) -0.092(7) -0.020(5) 0.020(4)
B03O 0.075(6) 0.071(6) 0.099(8) 0.050(6) 0.024(6) 0.025(5)
F03S 0.082(7) 0.160(13) 0.056(5) -0.005(7) -0.004(5) -0.015(9)
B03T 0.053(4) 0.083(6) 0.064(5) -0.021(4) -0.007(4) -0.009(4)
C03Y 0.109(7) 0.064(5) 0.065(5) 0.015(4) -0.036(5) -0.015(5)
B041 0.041(3) 0.065(5) 0.068(5) 0.000(4) 0.015(4) -0.002(3)
N048 0.033(5) 0.092(9) 0.150(14) -0.066(10) -0.004(7) 0.009(5)
C04C 0.112(13) 0.059(8) 0.111(13) -0.035(9) -0.035(10) 0.003(9)
C17C 0.032(6) 0.031(6) 0.083(9) -0.006(6) 0.001(6) -0.004(4)
C22C 0.040(6) 0.037(6) 0.084(9) -0.008(6) -0.003(6) -0.012(5)
C21C 0.048(8) 0.044(6) 0.100(10) 0.001(7) -0.020(8) -0.013(5)
C20C 0.022(5) 0.047(7) 0.124(11) -0.007(7) -0.024(7) -0.007(5)
C19C 0.029(6) 0.035(6) 0.115(12) -0.014(7) -0.023(7) 0.001(4)
C18C 0.052(8) 0.037(6) 0.106(11) -0.016(7) -0.020(8) -0.001(5)
C13C 0.026(5) 0.064(7) 0.112(10) -0.025(7) 0.012(6) 0.002(5)
C14C 0.021(5) 0.064(7) 0.115(11) -0.032(7) 0.005(6) -0.002(5)
C15C 0.045(6) 0.053(7) 0.120(11) -0.032(7) 0.021(7) -0.008(5)
C16C 0.053(7) 0.054(6) 0.105(10) -0.030(7) 0.014(7) -0.001(5)
C11C 0.038(6) 0.047(6) 0.112(10) -0.027(7) 0.007(6) -0.001(5)
C12C 0.059(8) 0.056(7) 0.105(10) -0.031(7) 0.010(7) 0.005(6)
C2 0.019(5) 0.047(7) 0.136(19) -0.029(11) -0.017(7) 0.005(4)
C3 0.023(5) 0.035(6) 0.098(14) -0.015(8) -0.007(6) 0.002(4)
C4 0.035(6) 0.026(6) 0.050(11) 0.005(6) -0.001(5) -0.002(4)
C27C 0.035(3) 0.050(3) 0.051(4) -0.005(3) -0.005(3) 0.002(2)
C28C 0.032(3) 0.061(4) 0.072(5) -0.010(3) -0.003(3) -0.002(2)
C5 0.024(5) 0.042(7) 0.081(13) -0.023(8) -0.020(6) -0.004(4)
C6 0.033(7) 0.030(7) 0.076(9) -0.003(6) 0.010(7) 0.004(5)
C7 0.030(7) 0.033(6) 0.075(9) -0.004(6) 0.012(7) 0.003(5)
C8 0.030(7) 0.031(7) 0.077(10) -0.007(6) -0.001(7) 0.006(6)
C9 0.028(7) 0.049(8) 0.077(10) -0.005(6) 0.002(7) 0.013(6)
C10 0.038(7) 0.045(8) 0.072(9) -0.004(6) -0.004(6) 0.007(6)
C11 0.022(6) 0.046(8) 0.068(9) -0.002(6) 0.002(6) 0.012(5)
C12 0.051(7) 0.044(6) 0.080(8) -0.021(6) 0.010(6) -0.004(5)
C13 0.048(6) 0.051(6) 0.085(9) -0.012(6) 0.006(6) -0.009(5)
C14 0.038(6) 0.036(6) 0.091(9) -0.009(5) -0.007(6) 0.004(5)
C15 0.040(7) 0.049(7) 0.092(9) -0.011(6) -0.011(6) 0.003(5)
C16 0.053(8) 0.054(7) 0.085(9) -0.014(6) -0.009(7) 0.009(5)
C17 0.021(5) 0.049(7) 0.087(8) -0.015(6) 0.007(5) 0.001(5)
O8C1 0.039(5) 0.048(7) 0.106(13) -0.008(7) -0.017(7) -0.017(5)
O7C1 0.036(5) 0.030(6) 0.123(15) -0.023(7) 0.020(8) -0.003(4)
F03O 0.163(12) 0.120(10) 0.100(9) -0.004(8) -0.040(9) 0.079(10)
F03T 0.14(2) 0.028(7) 0.082(15) 0.020(8) -0.058(14) -0.025(9)
F00Y 0.143(13) 0.094(9) 0.073(8) -0.042(7) -0.026(8) -0.024(8)
F03H 0.045(7) 0.065(11) 0.115(18) 0.046(13) 0.017(10) -0.001(7)
F0AA 0.128(10) 0.074(8) 0.076(8) 0.013(7) -0.008(7) 0.029(8)
F0 0.208(18) 0.040(5) 0.27(3) 0.004(10) 0.120(19) 0.001(8)
C3AA 0.076(9) 0.045(7) 0.21(3) 0.035(11) 0.059(13) -0.001(7)
N03S 0.031(4) 0.074(7) 0.150(14) 0.053(9) 0.006(6) 0.014(4)
C4AA 0.026(4) 0.044(6) 0.079(9) 0.019(6) -0.008(5) 0.010(4)

loop_
_atom_type_symbol
_atom_type_description
_atom_type_scat_dispersion_real
_atom_type_scat_dispersion_imag
_atom_type_scat_source
C C 0.0033 0.0016 'International Tables Vol C Tables 4.2.6.8 and 6.1.1.4'
H H 0.0000 0.0000 'International Tables Vol C Tables 4.2.6.8 and 6.1.1.4'
B B 0.0013 0.0007 'International Tables Vol C Tables 4.2.6.8 and 6.1.1.4'
F F 0.0171 0.0103 'International Tables Vol C Tables 4.2.6.8 and 6.1.1.4'
Fe Fe 0.3463 0.8444 'International Tables Vol C Tables 4.2.6.8 and 6.1.1.4'
N N 0.0061 0.0033 'International Tables Vol C Tables 4.2.6.8 and 6.1.1.4'
O O 0.0106 0.0060 'International Tables Vol C Tables 4.2.6.8 and 6.1.1.4'
S S 0.1246 0.1234 'International Tables Vol C Tables 4.2.6.8 and 6.1.1.4'

loop_
_geom_angle_atom_site_label_1
_geom_angle_atom_site_label_2
_geom_angle_atom_site_label_3
_geom_angle
_geom_angle_site_symmetry_1
_geom_angle_site_symmetry_3
_geom_angle_publ_flag
N2A Fe01 N2B 100.4(2) . . ?
N1A Fe01 N2A 80.0(2) . . ?
N1A Fe01 N2B 170.7(3) . . ?
N1A Fe01 N8C 90.2(2) . . ?
N7C Fe01 N2A 170.4(2) . . ?
N7C Fe01 N1A 91.8(2) . . ?
N7C Fe01 N2B 88.5(2) . . ?
N7C Fe01 N1B 90.7(2) . . ?
N7C Fe01 N8C 82.1(2) . . ?
N1B Fe01 N2A 94.3(3) . . ?
N1B Fe01 N1A 90.5(2) . . ?
N1B Fe01 N2B 80.2(2) . . ?
N1B Fe01 N8C 172.9(2) . . ?
N8C Fe01 N2A 92.8(3) . . ?
N8C Fe01 N2B 99.1(2) . . ?
N9C Fe02 N3A 97.8(2) . . ?
N9C Fe02 N3B 92.8(2) . . ?
N10C Fe02 N9C 80.0(2) . . ?
N10C Fe02 N4A 91.9(3) . . ?
N10C Fe02 N3A 88.6(2) . . ?
N10C Fe02 N3B 168.9(3) . . ?
N4A Fe02 N9C 171.8(2) . . ?
N4A Fe02 N3A 80.6(2) . . ?
N4A Fe02 N3B 95.3(3) . . ?
N4B Fe02 N9C 90.3(2) . . ?
N4B Fe02 N10C 90.2(2) . . ?
N4B Fe02 N4A 91.0(2) . . ?
N4B Fe02 N3A 171.5(3) . . ?
N4B Fe02 N3B 81.3(2) . . ?
N3B Fe02 N3A 100.8(2) . . ?
C2C S7C C1C 91.4(4) . . ?
C32C S8C C31C 89.9(4) . . ?
C1B S1B C2B 90.6(4) . . ?
C31A S2A C32A 90.6(4) . . ?
C32B S2B C31B 88.2(4) . . ?
C2A S1A C1A 92.1(3) . . ?
C29C N9C Fe02 115.9(4) . . ?
C29C N9C C26C 121.7(8) . . ?
C29C N9C C4 105.0(7) . . ?
C26C N9C Fe02 122.4(6) . . ?
C4 N9C Fe02 139.0(6) . . ?
C11B O1B C8B 114.8(5) . . ?
C4A N2A Fe01 114.6(4) . . ?
C4A N2A C5A 114.2(6) . . ?
C5A N2A Fe01 130.9(4) . . ?
C20B O2B C23B 115.5(6) . . ?
C3A N1A Fe01 115.5(4) . . ?
C1A N1A Fe01 131.3(4) . . ?
C1A N1A C3A 113.0(5) . . ?
C30C N10C Fe02 113.5(5) . . ?
C32C N10C Fe02 134.1(6) . . ?
C32C N10C C30C 112.3(6) . . ?
C20A O2A C23A 117.5(5) . . ?
C32A N4A Fe02 133.4(5) . . ?
C32A N4A C30A 113.5(7) . . ?
C30A N4A Fe02 112.8(5) . . ?
C26A N3A Fe02 129.1(5) . . ?
C29A N3A Fe02 114.1(5) . . ?
C29A N3A C26A 116.6(6) . . ?
N9C C29C C30C 114.5(7) . . ?
C3C N7C Fe01 112.2(4) . . ?
C1C N7C Fe01 137.3(6) . . ?
C1C N7C C3C 110.6(7) . . ?
C5B N2B Fe01 128.8(5) . . ?
C4B N2B Fe01 115.5(5) . . ?
C4B N2B C5B 115.7(6) . . ?
C16A C15A C14A 121.8(6) . . ?
C30B N4B Fe02 112.0(4) . . ?
C32B N4B Fe02 139.8(5) . . ?
C32B N4B C30B 108.2(6) . . ?
C3B N1B Fe01 114.7(5) . . ?
C1B N1B Fe01 135.4(6) . . ?
C1B N1B C3B 109.7(7) . . ?
O1B C11B C12B 117.9(6) . . ?
C16B C11B O1B 123.8(6) . . ?
C16B C11B C12B 118.2(6) . . ?
C14B C13B C12B 122.4(6) . . ?
O1B C8B C7B 120.1(8) . . ?
O1B C8B C9B 122.3(7) . . ?
C9B C8B C7B 117.6(7) . . ?
C8A O1A C11A 120.3(6) . . ?
N10C C30C C29C 115.6(6) . . ?
C31C C30C N10C 114.7(7) . . ?
C31C C30C C29C 129.7(8) . . ?
C30C C31C S8C 110.7(7) . . ?
C4C N8C Fe01 113.5(4) . . ?
C4C N8C C10C 110.0(10) . . ?
C4C N8C C1 125.1(8) . . ?
C10C N8C Fe01 136.4(9) . . ?
C1 N8C Fe01 121.5(6) . . ?
C22A C17A C14A 120.6(6) . . ?
C22A C17A C18A 118.3(6) . . ?
C18A C17A C14A 121.1(6) . . ?
C7A C8A O1A 121.0(8) . . ?
C7A C8A C9A 119.5(7) . . ?
C9A C8A O1A 119.4(9) . . ?
N2A C4A C3A 117.9(6) . . ?
C26A C25A C24A 121.7(6) . . ?
C25A C26A N3A 121.6(6) . . ?
C25A C26A C27A 121.4(7) . . ?
C27A C26A N3A 117.0(7) . . ?
N4A C32A S2A 113.0(6) . . ?
C22B C17B C14B 121.9(7) . . ?
C22B C17B C18B 117.6(6) . . ?
C18B C17B C14B 120.5(6) . . ?
N3A C29A C30A 116.5(7) . . ?
C11A C16A C15A 119.4(7) . . ?
C26B N3B Fe02 129.2(4) . . ?
C29B N3B Fe02 113.2(5) . . ?
C29B N3B C26B 117.4(6) . . ?
N4B C30B C29B 117.2(6) . . ?
C31B C30B N4B 115.2(6) . . ?
C31B C30B C29B 127.3(7) . . ?
N3B C26B C25B 119.2(7) . . ?
C27B C26B N3B 120.0(7) . . ?
C27B C26B C25B 120.7(7) . . ?
N7C C3C C4C 114.0(6) . . ?
C2C C3C N7C 114.2(7) . . ?
C2C C3C C4C 131.3(8) . . ?
C13B C12B C11B 119.6(6) . . ?
C29A C30A N4A 116.0(7) . . ?
C31A C30A N4A 110.2(8) . . ?
C31A C30A C29A 133.7(8) . . ?
C17A C22A C21A 121.1(6) . . ?
N2B C5B C6B 119.7(6) . . ?
C10B C5B N2B 121.4(7) . . ?
C10B C5B C6B 118.8(7) . . ?
C20A C19A C18A 119.6(6) . . ?
C16A C11A O1A 115.4(7) . . ?
C16A C11A C12A 122.6(7) . . ?
C12A C11A O1A 122.0(6) . . ?
C17B C22B C21B 121.1(7) . . ?
C12A C13A C14A 122.4(7) . . ?
C23A C24A C25A 115.2(7) . . ?
C6B C7B C8B 123.4(8) . . ?
C30B C31B S2B 109.0(6) . . ?
C7B C6B C5B 118.6(7) . . ?
C24B C25B C26B 118.2(8) . . ?
C15A C14A C17A 120.8(6) . . ?
C15A C14A C13A 117.2(6) . . ?
C13A C14A C17A 122.0(6) . . ?
C10B C9B C8B 119.3(8) . . ?
C30A C31A S2A 112.7(7) . . ?
C28A C27A C26A 117.2(8) . . ?
C18B C19B C20B 120.4(7) . . ?
C20B C21B C22B 121.7(7) . . ?
C20A C21A C22A 117.5(6) . . ?
C5A C6A C7A 117.5(8) . . ?
N7C C1C S7C 115.0(7) . . ?
C8A C7A C6A 122.7(8) . . ?
C19A C18A C17A 120.4(6) . . ?
C6A C5A N2A 119.2(7) . . ?
C10A C5A N2A 121.0(8) . . ?
C10A C5A C6A 119.7(7) . . ?
C13B C14B C17B 121.2(6) . . ?
C13B C14B C15B 116.8(6) . . ?
C15B C14B C17B 121.9(6) . . ?
C16B C15B C14B 122.0(6) . . ?
N1A C3A C4A 111.8(6) . . ?
C2A C3A N1A 114.7(6) . . ?
C2A C3A C4A 133.5(7) . . ?
C26B C27B C28B 121.8(8) . . ?
C11 O7C C7C 125.8(13) . . ?
N10C C32C S8C 112.4(6) . . ?
C23A C28A C27A 118.8(8) . . ?
C24C C23C C28C 121.3(9) . . ?
O8C1 C23C C24C 124.1(10) . . ?
O8C1 C23C C28C 113.6(9) . . ?
C25C C24C C23C 119.0(10) . . ?
C24C C25C C26C 119.3(10) . . ?
C25C C26C N9C 118.8(8) . . ?
C27C C26C N9C 115.5(8) . . ?
C27C C26C C25C 125.6(9) . . ?
C13A C12A C11A 116.7(6) . . ?
C11B C16B C15B 120.8(6) . . ?
C27B C28B C23B 117.3(7) . . ?
O2B C20B C19B 115.3(6) . . ?
O2B C20B C21B 126.7(6) . . ?
C21B C20B C19B 117.7(7) . . ?
N4B C32B S2B 119.3(6) . . ?
C24A C23A O2A 117.8(8) . . ?
C24A C23A C28A 125.3(7) . . ?
C28A C23A O2A 116.8(8) . . ?
C5B C10B C9B 121.9(9) . . ?
N02X C02S C02U 173.9(12) . . ?
N1A C1A S1A 109.5(5) . . ?
N02R C02V C03Y 177.1(10) . . ?
N1B C3B C4B 113.0(7) . . ?
C2B C3B N1B 117.3(8) . . ?
C2B C3B C4B 129.5(7) . . ?
N3B C29B C30B 116.3(6) . . ?
C8A C9A C10A 119.6(9) . . ?
N8C C4C C3C 117.8(7) . . ?
C19A C20A O2A 116.3(6) . . ?
C19A C20A C21A 123.1(7) . . ?
C21A C20A O2A 120.5(6) . . ?
N2B C4B C3B 116.6(7) . . ?
C19B C18B C17B 121.5(6) . . ?
C23B C24B C25B 119.2(8) . . ?
N1B C1B S1B 114.5(6) . . ?
C3C C2C S7C 108.7(7) . . ?
C5 O03A C20C 110.9(11) . . ?
C5A C10A C9A 120.8(9) . . ?
N048 C03D C04C 175(2) . . ?
C3A C2A S1A 110.6(6) . . ?
O2B C23B C28B 119.6(9) . . ?
O2B C23B C24B 117.4(8) . . ?
C24B C23B C28B 122.5(6) . . ?
C9C1 C10C N8C 120.6(11) . . ?
C9C1 C10C C5C 114.5(12) . . ?
C5C C10C N8C 124.8(12) . . ?
C10C C9C1 C8C1 121.8(11) . . ?
C7C1 C8C1 C9C1 118.6(11) . . ?
C8C1 C7C1 O7C1 118.3(12) . . ?
C6C C7C1 C8C1 122.7(12) . . ?
C6C C7C1 O7C1 116.0(10) . . ?
C8C C9C C1 120.0 . . ?
C7C C8C C9C 120.0 . . ?
C8C C7C O7C 115.8(7) . . ?
C6C C7C O7C 124.1(7) . . ?
C6C C7C C8C 120.0 . . ?
C7C1 C6C C5C 116.9(7) . . ?
C7C C6C C5C 120.0 . . ?
C10C C5C C6C 123.0(8) . . ?
C1 C5C C6C 120.0 . . ?
C9C C1 N8C 119.1(4) . . ?
C5C C1 N8C 120.4(5) . . ?
C5C C1 C9C 120.0 . . ?
C3B C2B S1B 107.9(7) . . ?
F00M B03L F032 105.1(9) . . ?
F00M B03L F03G 112.5(9) . . ?
F00M B03L F03M 107.6(13) . . ?
F00M B03L F03H 113.1(10) . . ?
F00M B03L F0AA 107.1(12) . . ?
F00M B03L F0 125.9(10) . . ?
F032 B03L F03M 146.3(14) . . ?
F03G B03L F032 104.8(11) . . ?
F03G B03L F03M 69.6(14) . . ?
F0AA B03L F03H 134.0(14) . . ?
F0AA B03L F0 54.4(13) . . ?
F0 B03L F03H 112.3(15) . . ?
F00E B03O F00G 109.3(7) . . ?
F00E B03O F00J 110.6(8) . . ?
F00J B03O F00G 105.2(11) . . ?
F01I B03O F00E 114.1(11) . . ?
F01I B03O F00G 104.7(7) . . ?
F01I B03O F00J 112.3(8) . . ?
F00V B03T F03T 109.8(14) . . ?
F00X B03T F00V 111.8(11) . . ?
F00X B03T F03S 109.3(11) . . ?
F03N B03T F00V 113.3(9) . . ?
F03N B03T F00X 109.2(10) . . ?
F03N B03T F03S 107.3(13) . . ?
F03S B03T F00V 105.7(9) . . ?
F03O B03T F00V 93.3(9) . . ?
F03O B03T F03T 121.1(15) . . ?
F03O B03T F00Y 111.4(13) . . ?
F00Y B03T F00V 112.5(12) . . ?
F00Y B03T F03T 108.1(14) . . ?
F00N B041 F00C 109.6(8) . . ?
F00N B041 F01Z 109.6(7) . . ?
F01E B041 F00C 111.2(7) . . ?
F01E B041 F00N 108.5(8) . . ?
F01E B041 F01Z 109.0(9) . . ?
F01Z B041 F00C 108.9(8) . . ?
C22C C17C C18C 120.0 . . ?
C22C C17C C8 121.5(8) . . ?
C18C C17C C8 118.5(9) . . ?
C17C C22C C21C 120.0 . . ?
C20C C21C C22C 120.0 . . ?
C21C C20C O03A 115.3(9) . . ?
C21C C20C C19C 120.0 . . ?
C19C C20C O03A 124.6(10) . . ?
C18C C19C C20C 120.0 . . ?
C19C C18C C17C 120.0 . . ?
C14C C13C C12C 120.0 . . ?
C13C C14C C17 119.8(8) . . ?
C15C C14C C13C 120.0 . . ?
C15C C14C C17 120.1(8) . . ?
C14C C15C C16C 120.0 . . ?
C11C C16C C15C 120.0 . . ?
C16C C11C C12C 120.0 . . ?
O7C1 C11C C16C 118.0(9) . . ?
O7C1 C11C C12C 121.8(10) . . ?
C11C C12C C13C 120.0 . . ?
C3 C2 C5 120.0 . . ?
C2 C3 C4 120.0 . . ?
C3 C4 N9C 119.0(4) . . ?
C3 C4 C27C 120.0 . . ?
C27C C4 N9C 120.0(5) . . ?
C28C C27C C26C 117.2(6) . . ?
C28C C27C C4 120.0 . . ?
C27C C28C C23C 116.5(5) . . ?
C27C C28C C5 120.0 . . ?
O03A C5 C2 124.3(8) . . ?
O03A C5 C28C 115.2(7) . . ?
C28C C5 C2 120.0 . . ?
C7 C6 C11 120.0 . . ?
C6 C7 C8 120.0 . . ?
C7 C8 C17C 118.3(9) . . ?
C9 C8 C17C 121.7(9) . . ?
C9 C8 C7 120.0 . . ?
C8 C9 C10 120.0 . . ?
C9 C10 C11 120.0 . . ?
O7C C11 C6 123.8(11) . . ?
O7C C11 C10 115.9(11) . . ?
C10 C11 C6 120.0 . . ?
C13 C12 C17 120.0 . . ?
C12 C13 C14 120.0 . . ?
C13 C14 O8C1 116.6(10) . . ?
C15 C14 C13 120.0 . . ?
C15 C14 O8C1 123.3(10) . . ?
C14 C15 C16 120.0 . . ?
C17 C16 C15 120.0 . . ?
C12 C17 C14C 120.5(8) . . ?
C16 C17 C14C 119.4(8) . . ?
C16 C17 C12 120.0 . . ?
C23C O8C1 C14 117.5(13) . . ?
C11C O7C1 C7C1 123.2(13) . . ?
N03S C4AA C3AA 170(2) . . ?

loop_
_geom_bond_atom_site_label_1
_geom_bond_atom_site_label_2
_geom_bond_distance
_geom_bond_site_symmetry_2
_geom_bond_publ_flag
Fe01 N2A 2.039(6) . ?
Fe01 N1A 1.989(6) . ?
Fe01 N7C 1.961(6) . ?
Fe01 N2B 2.053(5) . ?
Fe01 N1B 1.985(7) . ?
Fe01 N8C 2.014(6) . ?
Fe02 N9C 2.004(7) . ?
Fe02 N10C 1.985(5) . ?
Fe02 N4A 1.990(7) . ?
Fe02 N3A 2.033(5) . ?
Fe02 N4B 1.982(5) . ?
Fe02 N3B 2.028(6) . ?
S7C C1C 1.699(9) . ?
S7C C2C 1.698(10) . ?
S8C C31C 1.707(9) . ?
S8C C32C 1.702(9) . ?
S1B C1B 1.691(10) . ?
S1B C2B 1.742(9) . ?
S2A C32A 1.711(8) . ?
S2A C31A 1.672(10) . ?
S2B C31B 1.733(7) . ?
S2B C32B 1.644(8) . ?
S1A C1A 1.759(6) . ?
S1A C2A 1.676(8) . ?
N9C C29C 1.289(9) . ?
N9C C26C 1.511(11) . ?
N9C C4 1.474(8) . ?
O1B C11B 1.368(8) . ?
O1B C8B 1.382(9) . ?
N2A C4A 1.281(8) . ?
N2A C5A 1.437(8) . ?
F00C B041 1.421(11) . ?
O2B C20B 1.344(9) . ?
O2B C23B 1.381(8) . ?
F00E B03O 1.356(13) . ?
N1A C3A 1.386(8) . ?
N1A C1A 1.338(8) . ?
F00G B03O 1.491(13) . ?
N10C C30C 1.351(10) . ?
N10C C32C 1.324(8) . ?
O2A C23A 1.408(9) . ?
O2A C20A 1.405(9) . ?
F00J B03O 1.361(13) . ?
N4A C32A 1.305(9) . ?
N4A C30A 1.404(9) . ?
N3A C26A 1.457(9) . ?
N3A C29A 1.326(11) . ?
F00M B03L 1.319(13) . ?
F00N B041 1.359(11) . ?
C29C C30C 1.442(9) . ?
N7C C3C 1.406(9) . ?
N7C C1C 1.292(8) . ?
N2B C5B 1.430(9) . ?
N2B C4B 1.247(10) . ?
C15A C16A 1.364(10) . ?
C15A C14A 1.384(11) . ?
N4B C30B 1.379(8) . ?
N4B C32B 1.279(8) . ?
N1B C3B 1.377(9) . ?
N1B C1B 1.326(10) . ?
C11B C12B 1.414(8) . ?
C11B C16B 1.365(9) . ?
F00V B03T 1.395(11) . ?
C13B C12B 1.376(9) . ?
C13B C14B 1.368(8) . ?
F00X B03T 1.382(14) . ?
C8B C7B 1.403(9) . ?
C8B C9B 1.399(13) . ?
O1A C8A 1.422(8) . ?
O1A C11A 1.424(9) . ?
C30C C31C 1.330(10) . ?
N8C C4C 1.273(9) . ?
N8C C10C 1.401(15) . ?
N8C C1 1.452(7) . ?
C17A C22A 1.388(8) . ?
C17A C14A 1.482(9) . ?
C17A C18A 1.424(9) . ?
C8A C7A 1.290(12) . ?
C8A C9A 1.367(14) . ?
C4A C3A 1.469(8) . ?
C25A C26A 1.318(11) . ?
C25A C24A 1.439(9) . ?
C26A C27A 1.431(9) . ?
C17B C22B 1.388(8) . ?
C17B C14B 1.470(10) . ?
C17B C18B 1.414(11) . ?
C29A C30A 1.393(12) . ?
C16A C11A 1.351(9) . ?
F01E B041 1.311(11) . ?
N3B C26B 1.432(8) . ?
N3B C29B 1.321(8) . ?
C30B C31B 1.345(9) . ?
C30B C29B 1.396(10) . ?
C26B C25B 1.436(11) . ?
C26B C27B 1.383(11) . ?
F01I B03O 1.340(12) . ?
C3C C4C 1.440(9) . ?
C3C C2C 1.390(10) . ?
C30A C31A 1.385(12) . ?
C22A C21A 1.424(9) . ?
C5B C6B 1.447(11) . ?
C5B C10B 1.347(10) . ?
C19A C18A 1.394(10) . ?
C19A C20A 1.349(8) . ?
C11A C12A 1.405(11) . ?
C22B C21B 1.407(10) . ?
C13A C14A 1.413(8) . ?
C13A C12A 1.366(9) . ?
C24A C23A 1.351(10) . ?
C7B C6B 1.328(10) . ?
C25B C24B 1.420(10) . ?
C9B C10B 1.395(12) . ?
F01Z B041 1.393(13) . ?
C27A C28A 1.396(12) . ?
C19B C20B 1.418(8) . ?
C19B C18B 1.395(10) . ?
C21B C20B 1.387(11) . ?
C21A C20A 1.390(8) . ?
C6A C7A 1.386(9) . ?
C6A C5A 1.381(12) . ?
C5A C10A 1.325(13) . ?
C14B C15B 1.394(8) . ?
C15B C16B 1.371(10) . ?
C3A C2A 1.350(9) . ?
C27B C28B 1.389(9) . ?
O7C C7C 1.417(14) . ?
O7C C11 1.379(15) . ?
C28A C23A 1.363(14) . ?
C23C C24C 1.431(14) . ?
C23C C28C 1.555(12) . ?
C23C O8C1 1.384(16) . ?
C24C C25C 1.354(13) . ?
C25C C26C 1.439(15) . ?
C26C C27C 1.421(12) . ?
C28B C23B 1.429(12) . ?
N02R C02V 1.135(13) . ?
C02S C02U 1.419(17) . ?
C02S N02X 1.154(16) . ?
C02V C03Y 1.478(15) . ?
C3B C4B 1.501(12) . ?
C3B C2B 1.341(12) . ?
C9A C10A 1.372(11) . ?
F032 B03L 1.369(18) . ?
C24B C23B 1.385(14) . ?
O03A C20C 1.426(15) . ?
O03A C5 1.357(13) . ?
C03D N048 1.08(2) . ?
C03D C04C 1.43(2) . ?
F03G B03L 1.348(12) . ?
C10C C9C1 1.315(18) . ?
C10C C5C 1.383(15) . ?
C9C1 C8C1 1.374(14) . ?
C8C1 C7C1 1.355(16) . ?
C7C1 C6C 1.222(15) . ?
C7C1 O7C1 1.453(17) . ?
C9C C8C 1.3900 . ?
C9C C1 1.3900 . ?
C8C C7C 1.3900 . ?
C7C C6C 1.3900 . ?
C6C C5C 1.3900 . ?
C5C C1 1.3900 . ?
B03L F03M 1.38(2) . ?
B03L F03H 1.49(2) . ?
B03L F0AA 1.367(16) . ?
B03L F0 1.425(13) . ?
F03N B03T 1.356(12) . ?
F03S B03T 1.387(16) . ?
B03T F03O 1.286(17) . ?
B03T F03T 1.40(2) . ?
B03T F00Y 1.350(15) . ?
C17C C22C 1.3900 . ?
C17C C18C 1.3900 . ?
C17C C8 1.503(12) . ?
C22C C21C 1.3900 . ?
C21C C20C 1.3900 . ?
C20C C19C 1.3900 . ?
C19C C18C 1.3900 . ?
C13C C14C 1.3900 . ?
C13C C12C 1.3900 . ?
C14C C15C 1.3900 . ?
C14C C17 1.484(11) . ?
C15C C16C 1.3900 . ?
C16C C11C 1.3900 . ?
C11C C12C 1.3900 . ?
C11C O7C1 1.362(15) . ?
C2 C3 1.3900 . ?
C2 C5 1.3900 . ?
C3 C4 1.3900 . ?
C4 C27C 1.3900 . ?
C27C C28C 1.3900 . ?
C28C C5 1.3900 . ?
C6 C7 1.3900 . ?
C6 C11 1.3900 . ?
C7 C8 1.3900 . ?
C8 C9 1.3900 . ?
C9 C10 1.3900 . ?
C10 C11 1.3900 . ?
C12 C13 1.3900 . ?
C12 C17 1.3900 . ?
C13 C14 1.3900 . ?
C14 C15 1.3900 . ?
C14 O8C1 1.440(15) . ?
C15 C16 1.3900 . ?
C16 C17 1.3900 . ?
C3AA C4AA 1.38(2) . ?
N03S C4AA 1.08(2) . ?

loop_
_twin_individual_id
_twin_individual_mass_fraction_refined
1 0.47(3)
2 0.53(3)

loop_
_smtbx_masks_void_nr
_smtbx_masks_void_average_x
_smtbx_masks_void_average_y
_smtbx_masks_void_average_z
_smtbx_masks_void_volume
_smtbx_masks_void_count_electrons
_smtbx_masks_void_content
1 0.224 0.017 0.242 181.8 51.0 ?
2 0.276 0.517 0.742 181.8 51.0 ?
3 0.724 0.483 0.242 181.8 51.1 ?
4 0.776 -0.017 0.742 181.8 51.0 ?
